data_7719280
loop_
_publ_author_name
'Fotopoulou, Evangelia-Spyridoula'
'Panagiotou, Nikos'
'Tasiopoulos, Anastasios J.'
'Turnbull, Mark M.'
'Perlepes, Spyros P.'
'Nastopoulos, Vassilios'

_publ_section_title
;
 Structural diversities and magnetic properties of azido- and
 dicyanamido-bridged coordination polymers with 4,5-diphenylimidazole as a
 terminal ligand.
;
_journal_issue 37
_journal_name_full 'Dalton transactions (Cambridge, England : 2003)'
_journal_page_first 14013
_journal_page_last 14024
_journal_paper_doi 10.1039/d5dt01389e
_journal_volume 54
_journal_year 2025
_chemical_formula_moiety 'C19 H12 Cu N8, C3 H6 O'
_chemical_formula_sum 'C22 H18 Cu N8 O'
_chemical_formula_weight 473.98
_space_group_crystal_system monoclinic
_space_group_IT_number 14
_space_group_name_Hall '-P 2yn'
_space_group_name_H-M_alt 'P 1 21/n 1'
_atom_sites_solution_hydrogens mixed
_atom_sites_solution_primary direct
_atom_sites_solution_secondary difmap
_audit_creation_method SHELXL-2019/3
_audit_update_record
;
2025-06-05 deposited with the CCDC.	2025-08-19 downloaded from the CCDC.
;
_cell_angle_alpha 90
_cell_angle_beta 94.612(2)
_cell_angle_gamma 90
_cell_formula_units_Z 4
_cell_length_a 7.7400(2)
_cell_length_b 11.7233(3)
_cell_length_c 23.8510(5)
_cell_measurement_reflns_used 6256
_cell_measurement_temperature 100(2)
_cell_measurement_theta_max 73.4430
_cell_measurement_theta_min 3.6740
_cell_volume 2157.19(9)
_computing_cell_refinement 'CrysAlisPro 1.171.39.46 (Rigaku OD, 2018)'
_computing_data_collection 'CrysAlisPro 1.171.39.46 (Rigaku OD, 2018)'
_computing_data_reduction 'CrysAlisPro 1.171.39.46 (Rigaku OD, 2018)'
_computing_molecular_graphics 'PLATON v.270519 (Spek, 2009); MERCURY v.2020.3.0 (Macrae et al. 2020)'
_computing_publication_material 'WINGX v.2018.3 (Farrugia, 2012); OLEX2 v.1.3.0 (Dolomanov et al., 2009)'
_computing_structure_refinement 'SHELXL-2019/3 (Sheldrick, 2015)'
_computing_structure_solution 'SIR92 (Altomare et al., 1994)'
_diffrn_ambient_temperature 100(2)
_diffrn_detector_area_resol_mean 10.4223
_diffrn_measured_fraction_theta_full 1.000
_diffrn_measured_fraction_theta_max 0.994
_diffrn_measurement_device_type 'Oxford Diffraction SuperNova with Atlas CCD detector'
_diffrn_measurement_method '\w scans'
_diffrn_radiation_type CuK\a
_diffrn_radiation_wavelength 1.54184
_diffrn_reflns_av_R_equivalents 0.0318
_diffrn_reflns_av_unetI/netI 0.0307
_diffrn_reflns_Laue_measured_fraction_full 1.000
_diffrn_reflns_Laue_measured_fraction_max 0.994
_diffrn_reflns_limit_h_max 9
_diffrn_reflns_limit_h_min -9
_diffrn_reflns_limit_k_max 14
_diffrn_reflns_limit_k_min -8
_diffrn_reflns_limit_l_max 29
_diffrn_reflns_limit_l_min -28
_diffrn_reflns_number 13654
_diffrn_reflns_point_group_measured_fraction_full 1.000
_diffrn_reflns_point_group_measured_fraction_max 0.994
_diffrn_reflns_theta_full 67.684
_diffrn_reflns_theta_max 70.999
_diffrn_reflns_theta_min 3.719
_diffrn_source 'SuperNova (Cu) X-ray Source'
_exptl_absorpt_coefficient_mu 1.696
_exptl_absorpt_correction_T_max 1.00000
_exptl_absorpt_correction_T_min 0.88404
_exptl_absorpt_correction_type multi-scan
_exptl_absorpt_process_details
;
CrysAlisPro 1.171.39.46 (Rigaku Oxford Diffraction, 2018)
Empirical absorption correction using spherical harmonics,
 implemented in SCALE3 ABSPACK scaling algorithm.
;
_exptl_crystal_colour green
_exptl_crystal_density_diffrn 1.459
_exptl_crystal_density_method 'not measured'
_exptl_crystal_description prism
_exptl_crystal_F_000 972
_exptl_crystal_preparation 'Magnetic properties'
_exptl_crystal_recrystallization_method 'Re-crystallisation from solvent: Acetone/diethyl ether'
_exptl_crystal_size_max 0.14
_exptl_crystal_size_mid 0.12
_exptl_crystal_size_min 0.10
_refine_diff_density_max 0.307
_refine_diff_density_min -0.369
_refine_diff_density_rms 0.056
_refine_ls_extinction_method none
_refine_ls_goodness_of_fit_ref 1.026
_refine_ls_hydrogen_treatment mixed
_refine_ls_matrix_type full
_refine_ls_number_parameters 294
_refine_ls_number_reflns 4159
_refine_ls_number_restraints 1
_refine_ls_restrained_S_all 1.026
_refine_ls_R_factor_all 0.0366
_refine_ls_R_factor_gt 0.0308
_refine_ls_shift/su_max 0.001
_refine_ls_shift/su_mean 0.000
_refine_ls_structure_factor_coef Fsqd
_refine_ls_weighting_details 'w=1/[\s^2^(Fo^2^)+(0.0406P)^2^+1.2375P] where P=(Fo^2^+2Fc^2^)/3'
_refine_ls_weighting_scheme calc
_refine_ls_wR_factor_gt 0.0792
_refine_ls_wR_factor_ref 0.0834
_reflns_Friedel_coverage 0.000
_reflns_number_gt 3661
_reflns_number_total 4159
_reflns_threshold_expression 'I > 2\s(I)'
_cod_data_source_file d5dt01389e2.cif
_cod_data_source_block 2
_cod_depositor_comments 'Adding full bibliography for 7719278--7719280.cif.'
_cod_original_sg_symbol_H-M 'P 21/n'
_cod_database_code 7719280
_shelx_shelxl_version_number 2019/3
_shelx_space_group_comment
;
The symmetry employed for this shelxl refinement is uniquely defined
by the following loop, which should always be used as a source of
symmetry information in preference to the above space-group names.
They are only intended as comments.
;
_shelx_estimated_absorpt_t_min 0.797
_shelx_estimated_absorpt_t_max 0.849

loop_
_space_group_symop_operation_xyz
'x, y, z'
'-x+1/2, y+1/2, -z+1/2'
'-x, -y, -z'
'x-1/2, -y-1/2, z-1/2'

loop_
_atom_site_label
_atom_site_type_symbol
_atom_site_fract_x
_atom_site_fract_y
_atom_site_fract_z
_atom_site_U_iso_or_equiv
_atom_site_adp_type
_atom_site_occupancy
_atom_site_site_symmetry_order
_atom_site_calc_flag
_atom_site_refinement_flags_posn
_atom_site_refinement_flags_adp
_atom_site_refinement_flags_occupancy
_atom_site_disorder_assembly
_atom_site_disorder_group
Cu Cu 0.66059(3) 0.39039(2) 0.86519(2) 0.01562(9) Uani 1 1 d . . . . .
N1 N 0.7451(2) 0.12686(13) 0.97607(6) 0.0207(3) Uani 1 1 d D . . . .
H1 H 0.793(3) 0.104(2) 1.0074(6) 0.031 Uiso 1 1 d D U . . .
C2 C 0.7442(2) 0.23546(15) 0.95909(8) 0.0214(4) Uani 1 1 d . . . . .
H2 H 0.794924 0.297056 0.980438 0.026 Uiso 1 1 calc R U . . .
N3 N 0.66310(19) 0.24519(12) 0.90852(6) 0.0177(3) Uani 1 1 d . . . . .
C4 C 0.6066(2) 0.13647(14) 0.89218(7) 0.0171(3) Uani 1 1 d . . . . .
C5 C 0.6587(2) 0.06100(15) 0.93490(7) 0.0181(3) Uani 1 1 d . . . . .
C6 C 0.5049(2) 0.12166(15) 0.83766(8) 0.0185(3) Uani 1 1 d . . . . .
C7 C 0.3715(2) 0.19859(16) 0.82262(8) 0.0233(4) Uani 1 1 d . . . . .
H7 H 0.343528 0.256160 0.848414 0.028 Uiso 1 1 calc R U . . .
C8 C 0.2793(3) 0.19180(17) 0.77029(9) 0.0288(4) Uani 1 1 d . . . . .
H8 H 0.190137 0.245473 0.760292 0.035 Uiso 1 1 calc R U . . .
C9 C 0.3168(3) 0.10709(18) 0.73263(8) 0.0285(4) Uani 1 1 d . . . . .
H9 H 0.252400 0.101824 0.697094 0.034 Uiso 1 1 calc R U . . .
C10 C 0.4490(3) 0.02989(17) 0.74711(8) 0.0266(4) Uani 1 1 d . . . . .
H10 H 0.475392 -0.028205 0.721371 0.032 Uiso 1 1 calc R U . . .
C11 C 0.5427(2) 0.03743(16) 0.79907(8) 0.0227(4) Uani 1 1 d . . . . .
H11 H 0.633601 -0.015310 0.808516 0.027 Uiso 1 1 calc R U . . .
C12 C 0.6376(2) -0.06249(15) 0.94325(7) 0.0193(4) Uani 1 1 d . . . . .
C13 C 0.7400(3) -0.11812(16) 0.98588(8) 0.0263(4) Uani 1 1 d . . . . .
H13 H 0.822559 -0.075801 1.009039 0.032 Uiso 1 1 calc R U . . .
C14 C 0.7224(3) -0.23447(17) 0.99474(9) 0.0324(5) Uani 1 1 d . . . . .
H14 H 0.791295 -0.270681 1.024340 0.039 Uiso 1 1 calc R U . . .
C15 C 0.6051(3) -0.29821(17) 0.96076(9) 0.0287(4) Uani 1 1 d . . . . .
H15 H 0.595299 -0.378146 0.966223 0.034 Uiso 1 1 calc R U . . .
C16 C 0.5024(3) -0.24354(17) 0.91865(8) 0.0260(4) Uani 1 1 d . . . . .
H16 H 0.421017 -0.286445 0.895346 0.031 Uiso 1 1 calc R U . . .
C17 C 0.5170(2) -0.12696(16) 0.91013(8) 0.0229(4) Uani 1 1 d . . . . .
H17 H 0.444265 -0.090699 0.881489 0.027 Uiso 1 1 calc R U . . .
N4 N 0.4560(2) 0.44578(13) 0.90409(7) 0.0212(3) Uani 1 1 d . . . . .
C18 C 0.3261(2) 0.47867(14) 0.91828(7) 0.0174(3) Uani 1 1 d . . . . .
N5 N 0.1902(2) 0.52469(14) 0.93763(8) 0.0263(4) Uani 1 1 d . . . . .
C19 C 1.0351(2) 0.48354(14) 0.92337(8) 0.0188(3) Uani 1 1 d . . . . .
N6 N 0.8936(2) 0.45454(13) 0.91361(7) 0.0233(3) Uani 1 1 d . . . . .
N7 N 0.7712(2) 0.31021(13) 0.80311(7) 0.0251(3) Uani 1 1 d . . . . .
C20 C 0.8093(2) 0.26401(14) 0.76339(7) 0.0181(3) Uani 1 1 d . . . . .
N8 N 0.8625(2) 0.22712(13) 0.71655(7) 0.0242(3) Uani 1 1 d . . . . .
C21 C 0.6460(2) 0.62094(15) 0.79988(7) 0.0191(4) Uani 1 1 d . . . . .
N9 N 0.6440(2) 0.53152(13) 0.81900(7) 0.0224(3) Uani 1 1 d . . . . .
O O 1.1034(2) -0.05383(13) 0.91717(6) 0.0346(3) Uani 1 1 d . . . . .
C22 C 1.0440(2) -0.10571(18) 0.87628(8) 0.0264(4) Uani 1 1 d . . . . .
C23 C 0.9917(3) -0.22780(19) 0.87974(10) 0.0370(5) Uani 1 1 d . . . . .
H23A H 1.045250 -0.261292 0.914570 0.055 Uiso 1 1 calc R U . . .
H23B H 1.030269 -0.269448 0.847377 0.055 Uiso 1 1 calc R U . . .
H23C H 0.865295 -0.232890 0.879562 0.055 Uiso 1 1 calc R U . . .
C24 C 1.0233(3) -0.0490(2) 0.82015(10) 0.0451(6) Uani 1 1 d . . . . .
H24A H 0.995311 0.031741 0.825003 0.068 Uiso 1 1 calc R U . . .
H24B H 0.929378 -0.085977 0.796839 0.068 Uiso 1 1 calc R U . . .
H24C H 1.131582 -0.055528 0.801742 0.068 Uiso 1 1 calc R U . . .

loop_
_atom_site_aniso_label
_atom_site_aniso_U_11
_atom_site_aniso_U_22
_atom_site_aniso_U_33
_atom_site_aniso_U_23
_atom_site_aniso_U_13
_atom_site_aniso_U_12
Cu 0.01731(14) 0.01261(14) 0.01737(14) 0.00042(9) 0.00408(10) -0.00004(9)
N1 0.0278(8) 0.0163(7) 0.0176(7) 0.0011(6) -0.0009(6) -0.0018(6)
C2 0.0267(9) 0.0175(8) 0.0200(8) -0.0007(7) 0.0019(7) -0.0031(7)
N3 0.0205(7) 0.0142(7) 0.0185(7) -0.0007(5) 0.0027(6) -0.0004(6)
C4 0.0178(8) 0.0136(8) 0.0203(8) -0.0007(7) 0.0047(6) -0.0013(6)
C5 0.0195(8) 0.0169(8) 0.0183(8) -0.0004(6) 0.0035(6) -0.0018(7)
C6 0.0180(8) 0.0161(8) 0.0216(8) 0.0028(7) 0.0028(7) -0.0035(7)
C7 0.0219(9) 0.0193(9) 0.0284(10) -0.0018(7) 0.0004(7) -0.0011(7)
C8 0.0239(10) 0.0254(10) 0.0358(11) 0.0064(8) -0.0057(8) -0.0014(8)
C9 0.0278(10) 0.0353(11) 0.0217(9) 0.0049(8) -0.0033(8) -0.0093(8)
C10 0.0292(10) 0.0282(10) 0.0226(9) -0.0035(8) 0.0038(8) -0.0058(8)
C11 0.0233(9) 0.0220(9) 0.0228(9) -0.0004(7) 0.0026(7) -0.0003(7)
C12 0.0230(9) 0.0163(8) 0.0194(8) 0.0003(7) 0.0060(7) -0.0012(7)
C13 0.0363(11) 0.0180(9) 0.0236(9) 0.0000(7) -0.0042(8) -0.0035(8)
C14 0.0490(13) 0.0190(9) 0.0279(10) 0.0058(8) -0.0055(9) -0.0021(9)
C15 0.0422(12) 0.0175(9) 0.0268(10) 0.0023(7) 0.0043(8) -0.0064(8)
C16 0.0303(10) 0.0220(9) 0.0258(9) -0.0010(7) 0.0030(8) -0.0098(8)
C17 0.0230(9) 0.0229(9) 0.0227(9) 0.0029(7) 0.0023(7) -0.0034(7)
N4 0.0209(8) 0.0165(7) 0.0269(8) 0.0003(6) 0.0054(6) -0.0018(6)
C18 0.0194(9) 0.0131(8) 0.0194(8) -0.0002(6) 0.0007(7) -0.0031(7)
N5 0.0158(7) 0.0242(8) 0.0393(9) -0.0133(7) 0.0041(7) -0.0014(6)
C19 0.0214(9) 0.0139(8) 0.0213(8) -0.0007(6) 0.0037(7) 0.0014(7)
N6 0.0189(8) 0.0217(8) 0.0293(8) 0.0002(6) 0.0014(6) -0.0025(6)
N7 0.0346(9) 0.0177(7) 0.0244(8) -0.0013(6) 0.0113(7) -0.0010(7)
C20 0.0194(8) 0.0141(8) 0.0208(9) 0.0014(7) 0.0027(7) 0.0001(7)
N8 0.0352(9) 0.0176(7) 0.0209(8) -0.0025(6) 0.0085(7) -0.0022(7)
C21 0.0197(8) 0.0222(9) 0.0159(8) -0.0007(7) 0.0034(6) -0.0004(7)
N9 0.0264(8) 0.0198(8) 0.0216(7) 0.0027(6) 0.0057(6) 0.0015(6)
O 0.0422(9) 0.0330(8) 0.0268(7) 0.0029(6) -0.0089(6) -0.0072(7)
C22 0.0192(9) 0.0356(11) 0.0238(10) 0.0017(8) -0.0010(7) 0.0012(8)
C23 0.0426(13) 0.0317(11) 0.0364(12) -0.0075(9) 0.0017(10) 0.0015(10)
C24 0.0429(13) 0.0620(16) 0.0290(11) 0.0117(11) -0.0056(10) -0.0148(12)

loop_
_atom_type_symbol
_atom_type_description
_atom_type_scat_dispersion_real
_atom_type_scat_dispersion_imag
_atom_type_scat_source
C C 0.0181 0.0091 'International Tables Vol C Tables 4.2.6.8 and 6.1.1.4'
H H 0.0000 0.0000 'International Tables Vol C Tables 4.2.6.8 and 6.1.1.4'
Cu Cu -1.9646 0.5888 'International Tables Vol C Tables 4.2.6.8 and 6.1.1.4'
N N 0.0311 0.0180 'International Tables Vol C Tables 4.2.6.8 and 6.1.1.4'
O O 0.0492 0.0322 'International Tables Vol C Tables 4.2.6.8 and 6.1.1.4'

loop_
_geom_angle_atom_site_label_1
_geom_angle_atom_site_label_2
_geom_angle_atom_site_label_3
_geom_angle
_geom_angle_site_symmetry_1
_geom_angle_site_symmetry_3
_geom_angle_publ_flag
N9 Cu N3 176.17(7) . . ?
N9 Cu N7 89.62(7) . . ?
N3 Cu N7 89.74(6) . . ?
N9 Cu N4 88.20(6) . . ?
N3 Cu N4 90.68(6) . . ?
N7 Cu N4 153.34(7) . . ?
N9 Cu N6 91.16(6) . . ?
N3 Cu N6 92.67(6) . . ?
N7 Cu N6 99.66(7) . . ?
N4 Cu N6 106.95(6) . . ?
C2 N1 C5 109.10(15) . . ?
C2 N1 H1 124.2(17) . . ?
C5 N1 H1 126.7(17) . . ?
N3 C2 N1 110.49(16) . . ?
N3 C2 H2 124.8 . . ?
N1 C2 H2 124.8 . . ?
C2 N3 C4 107.00(15) . . ?
C2 N3 Cu 122.18(12) . . ?
C4 N3 Cu 130.35(12) . . ?
C5 C4 N3 108.22(15) . . ?
C5 C4 C6 132.57(16) . . ?
N3 C4 C6 119.18(15) . . ?
N1 C5 C4 105.19(15) . . ?
N1 C5 C12 120.45(16) . . ?
C4 C5 C12 134.35(17) . . ?
C7 C6 C11 118.49(17) . . ?
C7 C6 C4 118.80(16) . . ?
C11 C6 C4 122.61(16) . . ?
C8 C7 C6 120.66(18) . . ?
C8 C7 H7 119.7 . . ?
C6 C7 H7 119.7 . . ?
C9 C8 C7 120.28(19) . . ?
C9 C8 H8 119.9 . . ?
C7 C8 H8 119.9 . . ?
C8 C9 C10 119.63(18) . . ?
C8 C9 H9 120.2 . . ?
C10 C9 H9 120.2 . . ?
C11 C10 C9 120.16(19) . . ?
C11 C10 H10 119.9 . . ?
C9 C10 H10 119.9 . . ?
C10 C11 C6 120.77(18) . . ?
C10 C11 H11 119.6 . . ?
C6 C11 H11 119.6 . . ?
C17 C12 C13 118.22(17) . . ?
C17 C12 C5 122.15(17) . . ?
C13 C12 C5 119.63(17) . . ?
C14 C13 C12 120.77(18) . . ?
C14 C13 H13 119.6 . . ?
C12 C13 H13 119.6 . . ?
C15 C14 C13 120.56(19) . . ?
C15 C14 H14 119.7 . . ?
C13 C14 H14 119.7 . . ?
C14 C15 C16 118.99(18) . . ?
C14 C15 H15 120.5 . . ?
C16 C15 H15 120.5 . . ?
C15 C16 C17 120.83(18) . . ?
C15 C16 H16 119.6 . . ?
C17 C16 H16 119.6 . . ?
C16 C17 C12 120.60(18) . . ?
C16 C17 H17 119.7 . . ?
C12 C17 H17 119.7 . . ?
C18 N4 Cu 169.55(15) . . ?
N4 C18 N5 173.32(19) . . ?
C18 N5 C19 120.32(16) . 1_455 ?
N6 C19 N5 174.2(2) . 1_655 ?
C19 N6 Cu 159.19(15) . . ?
C20 N7 Cu 169.43(17) . . ?
N7 C20 N8 171.05(19) . . ?
C20 N8 C21 124.44(16) . 2_646 ?
N9 C21 N8 172.7(2) . 2_656 ?
C21 N9 Cu 169.19(15) . . ?
O C22 C23 121.71(19) . . ?
O C22 C24 120.4(2) . . ?
C23 C22 C24 117.86(19) . . ?
C22 C23 H23A 109.5 . . ?
C22 C23 H23B 109.5 . . ?
H23A C23 H23B 109.5 . . ?
C22 C23 H23C 109.5 . . ?
H23A C23 H23C 109.5 . . ?
H23B C23 H23C 109.5 . . ?
C22 C24 H24A 109.5 . . ?
C22 C24 H24B 109.5 . . ?
H24A C24 H24B 109.5 . . ?
C22 C24 H24C 109.5 . . ?
H24A C24 H24C 109.5 . . ?
H24B C24 H24C 109.5 . . ?

loop_
_geom_bond_atom_site_label_1
_geom_bond_atom_site_label_2
_geom_bond_distance
_geom_bond_site_symmetry_2
_geom_bond_publ_flag
Cu N9 1.9861(16) . ?
Cu N3 1.9907(15) . ?
Cu N7 2.0031(16) . ?
Cu N4 2.0067(16) . ?
Cu N6 2.1949(16) . ?
N1 C2 1.336(2) . ?
N1 C5 1.379(2) . ?
N1 H1 0.850(10) . ?
C2 N3 1.319(2) . ?
C2 H2 0.9500 . ?
N3 C4 1.393(2) . ?
C4 C5 1.385(3) . ?
C4 C6 1.475(2) . ?
C5 C12 1.472(2) . ?
C6 C7 1.396(3) . ?
C6 C11 1.397(3) . ?
C7 C8 1.389(3) . ?
C7 H7 0.9500 . ?
C8 C9 1.385(3) . ?
C8 H8 0.9500 . ?
C9 C10 1.389(3) . ?
C9 H9 0.9500 . ?
C10 C11 1.388(3) . ?
C10 H10 0.9500 . ?
C11 H11 0.9500 . ?
C12 C17 1.396(3) . ?
C12 C13 1.399(3) . ?
C13 C14 1.389(3) . ?
C13 H13 0.9500 . ?
C14 C15 1.386(3) . ?
C14 H14 0.9500 . ?
C15 C16 1.387(3) . ?
C15 H15 0.9500 . ?
C16 C17 1.388(3) . ?
C16 H16 0.9500 . ?
C17 H17 0.9500 . ?
N4 C18 1.153(2) . ?
C18 N5 1.299(2) . ?
N5 C19 1.313(2) 1_455 ?
C19 N6 1.152(3) . ?
N7 C20 1.150(2) . ?
C20 N8 1.295(2) . ?
N8 C21 1.305(2) 2_646 ?
C21 N9 1.144(2) . ?
O C22 1.209(3) . ?
C22 C23 1.491(3) . ?
C22 C24 1.492(3) . ?
C23 H23A 0.9800 . ?
C23 H23B 0.9800 . ?
C23 H23C 0.9800 . ?
C24 H24A 0.9800 . ?
C24 H24B 0.9800 . ?
C24 H24C 0.9800 . ?

loop_
_geom_hbond_atom_site_label_D
_geom_hbond_atom_site_label_H
_geom_hbond_atom_site_label_A
_geom_hbond_distance_DH
_geom_hbond_distance_HA
_geom_hbond_distance_DA
_geom_hbond_angle_DHA
_geom_hbond_site_symmetry_A
_geom_hbond_publ_flag
N1 H1 O 0.850(10) 1.998(10) 2.848(2) 177(2) 3_757 yes
